data_2235198
loop_
_publ_author_name
'Mohamed, Shaaban K.'
'Jaber, Abdel-Aal M.'
'Saeed, Sohail'
'Ahmad, Khuram Shahzad'
'Wong, Wing-Tak'

_publ_section_title
;
 1-(Adamantan-1-ylcarbonyl)-3-(2,6-difluoro-4-hydroxyphenyl)thiourea
;
_journal_coeditor_code PV2537
_journal_issue 6
_journal_name_full 'Acta Crystallographica Section E'
_journal_page_first o1597
_journal_paper_doi 10.1107/S1600536812018806
_journal_volume 68
_journal_year 2012
_chemical_formula_iupac 'C18 H20 F2 N2 O2 S'
_chemical_formula_moiety 'C18 H20 F2 N2 O2 S'
_chemical_formula_sum 'C18 H20 F2 N2 O2 S'
_chemical_formula_weight 366.42
_chemical_name_systematic
;
1-(Adamantan-1-ylcarbonyl)-3-(2,6-difluoro-4-hydroxyphenyl)thiourea
;
_space_group_IT_number 2
_symmetry_cell_setting triclinic
_symmetry_space_group_name_Hall '-P 1'
_symmetry_space_group_name_H-M 'P -1'
_atom_sites_solution_hydrogens geom
_atom_sites_solution_primary direct
_atom_sites_solution_secondary difmap
_audit_creation_method SHELXL-97
_cell_angle_alpha 65.554(2)
_cell_angle_beta 79.372(2)
_cell_angle_gamma 89.766(2)
_cell_formula_units_Z 2
_cell_length_a 7.3985(9)
_cell_length_b 10.4953(13)
_cell_length_c 12.4094(15)
_cell_measurement_reflns_used 4824
_cell_measurement_temperature 296(2)
_cell_measurement_theta_max 25.02
_cell_measurement_theta_min 2.81
_cell_volume 859.34(18)
_computing_cell_refinement 'SAINT (Bruker, 2006)'
_computing_data_collection 'SMART (Bruker, 1998)'
_computing_data_reduction 'SAINT (Bruker, 2006)'
_computing_molecular_graphics 'Mercury (Macrae <i>et al.</i>, 2008)'
_computing_publication_material 'SHELXL97 (Sheldrick, 2008)'
_computing_structure_refinement 'SHELXL97 (Sheldrick, 2008)'
_computing_structure_solution 'SHELXS97 (Sheldrick, 2008)'
_diffrn_ambient_temperature 296(2)
_diffrn_measured_fraction_theta_full 0.979
_diffrn_measured_fraction_theta_max 0.979
_diffrn_measurement_device_type 'Bruker SMART 1000 CCD'
_diffrn_measurement_method '\w & \f scans'
_diffrn_radiation_monochromator graphite
_diffrn_radiation_source 'fine-focus sealed tube'
_diffrn_radiation_type MoK\a
_diffrn_radiation_wavelength 0.71073
_diffrn_reflns_av_R_equivalents 0.0100
_diffrn_reflns_av_sigmaI/netI 0.0191
_diffrn_reflns_limit_h_max 8
_diffrn_reflns_limit_h_min -8
_diffrn_reflns_limit_k_max 12
_diffrn_reflns_limit_k_min -9
_diffrn_reflns_limit_l_max 14
_diffrn_reflns_limit_l_min -14
_diffrn_reflns_number 4824
_diffrn_reflns_theta_full 25.02
_diffrn_reflns_theta_max 25.02
_diffrn_reflns_theta_min 2.81
_diffrn_standards_number 0
_exptl_absorpt_coefficient_mu 0.223
_exptl_absorpt_correction_T_max 0.9824
_exptl_absorpt_correction_T_min 0.9201
_exptl_absorpt_correction_type multi-scan
_exptl_absorpt_process_details '(SADABS; Sheldrick, 2004)'
_exptl_crystal_colour colourless
_exptl_crystal_density_diffrn 1.416
_exptl_crystal_density_method 'not measured'
_exptl_crystal_description plate
_exptl_crystal_F_000 384
_exptl_crystal_size_max 0.38
_exptl_crystal_size_mid 0.36
_exptl_crystal_size_min 0.08
_refine_diff_density_max 0.174
_refine_diff_density_min -0.183
_refine_ls_extinction_method none
_refine_ls_goodness_of_fit_ref 1.039
_refine_ls_hydrogen_treatment mixed
_refine_ls_matrix_type full
_refine_ls_number_parameters 238
_refine_ls_number_reflns 2976
_refine_ls_number_restraints 0
_refine_ls_restrained_S_all 1.039
_refine_ls_R_factor_all 0.0500
_refine_ls_R_factor_gt 0.0377
_refine_ls_shift/su_max 0.000
_refine_ls_shift/su_mean 0.000
_refine_ls_structure_factor_coef Fsqd
_refine_ls_weighting_details 'calc w=1/[\s^2^(Fo^2^)+(0.0409P)^2^+0.3498P] where P=(Fo^2^+2Fc^2^)/3'
_refine_ls_weighting_scheme calc
_refine_ls_wR_factor_gt 0.0908
_refine_ls_wR_factor_ref 0.0997
_reflns_number_gt 2399
_reflns_number_total 2976
_reflns_threshold_expression I>2\s(I)
_cod_data_source_file pv2537.cif
_cod_data_source_block I
_cod_database_code 2235198
_cod_database_fobs_code 2235198

loop_
_symmetry_equiv_pos_as_xyz
'x, y, z'
'-x, -y, -z'

loop_
_atom_site_type_symbol
_atom_site_label
_atom_site_fract_x
_atom_site_fract_y
_atom_site_fract_z
_atom_site_U_iso_or_equiv
_atom_site_adp_type
_atom_site_calc_flag
_atom_site_refinement_flags
_atom_site_occupancy
_atom_site_symmetry_multiplicity
S S1 0.98449(8) -0.02031(6) 0.68281(5) 0.05290(18) Uani d . 1 1
F F1 1.3675(2) 0.16253(18) 0.66290(12) 0.0801(5) Uani d . 1 1
F F2 0.81301(19) 0.25665(16) 0.85556(13) 0.0769(4) Uani d . 1 1
O O1 1.2972(3) 0.08462(19) 1.06720(15) 0.0659(5) Uani d . 1 1
H H1O 1.212(4) 0.076(3) 1.128(3) 0.095(11) Uiso d . 1 1
O O2 0.8566(3) 0.42734(17) 0.47025(18) 0.0918(7) Uani d . 1 1
N N1 1.0107(3) 0.2470(2) 0.64901(16) 0.0533(5) Uani d . 1 1
H H1 0.993(3) 0.327(3) 0.613(2) 0.061(7) Uiso d . 1 1
N N2 0.8692(3) 0.19619(19) 0.51851(15) 0.0481(4) Uani d . 1 1
H H2 0.838(3) 0.132(2) 0.5017(18) 0.046(6) Uiso d . 1 1
C C1 1.0863(3) 0.2106(2) 0.75458(17) 0.0465(5) Uani d . 1 1
C C2 1.2611(3) 0.1657(2) 0.76211(18) 0.0508(5) Uani d . 1 1
C C3 1.3321(3) 0.1234(2) 0.86477(18) 0.0521(5) Uani d . 1 1
H H3 1.4501 0.0926 0.8662 0.063 Uiso calc R 1 1
C C4 1.2233(3) 0.1278(2) 0.96622(17) 0.0467(5) Uani d . 1 1
C C5 1.0489(3) 0.1751(2) 0.96344(18) 0.0491(5) Uani d . 1 1
H H5 0.9768 0.1803 1.0311 0.059 Uiso calc R 1 1
C C6 0.9851(3) 0.2141(2) 0.85798(19) 0.0484(5) Uani d . 1 1
C C7 0.9559(3) 0.1514(2) 0.61553(16) 0.0433(5) Uani d . 1 1
C C8 0.8121(3) 0.3264(2) 0.45461(19) 0.0517(5) Uani d . 1 1
C C9 0.6926(3) 0.3338(2) 0.36480(16) 0.0417(4) Uani d . 1 1
C C10 0.5468(3) 0.4380(2) 0.3671(2) 0.0615(6) Uani d . 1 1
H H10A 0.4691 0.4041 0.4471 0.074 Uiso calc R 1 1
H H10B 0.6072 0.5285 0.3488 0.074 Uiso calc R 1 1
C C11 0.4287(4) 0.4539(3) 0.2740(3) 0.0733(8) Uani d . 1 1
H H11 0.3357 0.5200 0.2761 0.088 Uiso calc R 1 1
C C12 0.3332(3) 0.3132(3) 0.3014(3) 0.0759(8) Uani d . 1 1
H H12A 0.2537 0.2768 0.3810 0.091 Uiso calc R 1 1
H H12B 0.2573 0.3246 0.2426 0.091 Uiso calc R 1 1
C C13 0.4766(3) 0.2112(2) 0.2971(2) 0.0541(5) Uani d . 1 1
H H13 0.4143 0.1204 0.3151 0.065 Uiso calc R 1 1
C C14 0.5933(3) 0.1922(2) 0.39204(18) 0.0457(5) Uani d . 1 1
H H14A 0.6834 0.1251 0.3912 0.055 Uiso calc R 1 1
H H14B 0.5145 0.1559 0.4718 0.055 Uiso calc R 1 1
C C15 0.8154(3) 0.3888(3) 0.23861(19) 0.0575(6) Uani d . 1 1
H H15A 0.9072 0.3232 0.2363 0.069 Uiso calc R 1 1
H H15B 0.8793 0.4783 0.2197 0.069 Uiso calc R 1 1
C C16 0.6960(4) 0.4067(3) 0.1452(2) 0.0684(7) Uani d . 1 1
H H16 0.7744 0.4432 0.0643 0.082 Uiso calc R 1 1
C C17 0.6014(3) 0.2650(3) 0.1738(2) 0.0631(6) Uani d . 1 1
H H17A 0.5297 0.2744 0.1133 0.076 Uiso calc R 1 1
H H17B 0.6932 0.1990 0.1728 0.076 Uiso calc R 1 1
C C18 0.5517(4) 0.5102(3) 0.1499(2) 0.0811(9) Uani d . 1 1
H H18A 0.6129 0.6003 0.1320 0.097 Uiso calc R 1 1
H H18B 0.4778 0.5238 0.0896 0.097 Uiso calc R 1 1

loop_
_atom_site_aniso_label
_atom_site_aniso_U_11
_atom_site_aniso_U_22
_atom_site_aniso_U_33
_atom_site_aniso_U_12
_atom_site_aniso_U_13
_atom_site_aniso_U_23
S1 0.0726(4) 0.0439(3) 0.0474(3) 0.0169(3) -0.0265(3) -0.0185(2)
F1 0.0762(10) 0.1176(13) 0.0479(8) 0.0208(9) -0.0104(7) -0.0372(8)
F2 0.0675(9) 0.0973(11) 0.0828(10) 0.0420(8) -0.0378(8) -0.0454(9)
O1 0.0662(11) 0.0889(13) 0.0456(9) 0.0123(9) -0.0283(8) -0.0240(9)
O2 0.1500(18) 0.0459(10) 0.1119(15) 0.0241(10) -0.0993(14) -0.0348(10)
N1 0.0806(14) 0.0408(10) 0.0478(10) 0.0158(10) -0.0380(10) -0.0175(9)
N2 0.0674(12) 0.0421(10) 0.0468(10) 0.0137(9) -0.0317(9) -0.0221(8)
C1 0.0626(13) 0.0406(11) 0.0417(11) 0.0084(10) -0.0255(10) -0.0165(9)
C2 0.0556(13) 0.0596(13) 0.0379(11) 0.0067(10) -0.0114(9) -0.0203(10)
C3 0.0463(12) 0.0630(14) 0.0465(12) 0.0087(10) -0.0163(9) -0.0194(10)
C4 0.0523(12) 0.0483(12) 0.0398(11) 0.0010(9) -0.0199(9) -0.0142(9)
C5 0.0561(13) 0.0529(12) 0.0414(11) 0.0070(10) -0.0134(9) -0.0214(10)
C6 0.0515(12) 0.0458(11) 0.0549(12) 0.0139(9) -0.0240(10) -0.0226(10)
C7 0.0497(11) 0.0473(11) 0.0370(10) 0.0114(9) -0.0172(9) -0.0183(9)
C8 0.0689(14) 0.0439(12) 0.0497(12) 0.0104(10) -0.0311(11) -0.0192(10)
C9 0.0494(11) 0.0394(10) 0.0394(10) 0.0077(9) -0.0197(9) -0.0152(9)
C10 0.0797(16) 0.0561(14) 0.0650(14) 0.0285(12) -0.0339(12) -0.0335(12)
C11 0.0812(18) 0.0689(17) 0.0902(19) 0.0416(14) -0.0524(16) -0.0393(15)
C12 0.0513(14) 0.090(2) 0.096(2) 0.0159(13) -0.0330(14) -0.0404(16)
C13 0.0497(12) 0.0524(13) 0.0647(14) 0.0012(10) -0.0258(11) -0.0232(11)
C14 0.0472(11) 0.0448(11) 0.0428(11) 0.0029(9) -0.0128(9) -0.0145(9)
C15 0.0553(13) 0.0594(14) 0.0500(12) -0.0110(11) -0.0106(10) -0.0152(11)
C16 0.0849(18) 0.0748(17) 0.0357(11) -0.0125(14) -0.0149(11) -0.0124(11)
C17 0.0784(16) 0.0709(16) 0.0530(13) 0.0091(13) -0.0310(12) -0.0314(12)
C18 0.124(2) 0.0520(14) 0.0721(17) 0.0101(15) -0.0662(17) -0.0112(13)

loop_
_atom_type_symbol
_atom_type_description
_atom_type_scat_dispersion_real
_atom_type_scat_dispersion_imag
_atom_type_scat_source
C C 0.0033 0.0016 'International Tables Vol C Tables 4.2.6.8 and 6.1.1.4'
H H 0.0000 0.0000 'International Tables Vol C Tables 4.2.6.8 and 6.1.1.4'
N N 0.0061 0.0033 'International Tables Vol C Tables 4.2.6.8 and 6.1.1.4'
O O 0.0106 0.0060 'International Tables Vol C Tables 4.2.6.8 and 6.1.1.4'
F F 0.0171 0.0103 'International Tables Vol C Tables 4.2.6.8 and 6.1.1.4'
S S 0.1246 0.1234 'International Tables Vol C Tables 4.2.6.8 and 6.1.1.4'

loop_
_geom_angle_atom_site_label_1
_geom_angle_atom_site_label_2
_geom_angle_atom_site_label_3
_geom_angle
C4 O1 H1O 109(2)
C7 N1 C1 122.30(17)
C7 N1 H1 119.5(17)
C1 N1 H1 118.0(17)
C7 N2 C8 129.89(18)
C7 N2 H2 113.5(14)
C8 N2 H2 116.3(14)
C6 C1 C2 115.57(17)
C6 C1 N1 121.27(19)
C2 C1 N1 123.14(19)
F1 C2 C3 118.07(19)
F1 C2 C1 118.10(17)
C3 C2 C1 123.83(19)
C2 C3 C4 118.00(19)
C2 C3 H3 121.0
C4 C3 H3 121.0
O1 C4 C5 122.39(19)
O1 C4 C3 116.74(19)
C5 C4 C3 120.87(17)
C6 C5 C4 118.13(19)
C6 C5 H5 120.9
C4 C5 H5 120.9
F2 C6 C5 118.48(19)
F2 C6 C1 117.93(17)
C5 C6 C1 123.58(19)
N1 C7 N2 117.75(17)
N1 C7 S1 124.67(14)
N2 C7 S1 117.59(15)
O2 C8 N2 120.81(18)
O2 C8 C9 123.18(18)
N2 C8 C9 116.01(17)
C8 C9 C15 108.41(17)
C8 C9 C10 107.81(16)
C15 C9 C10 109.33(17)
C8 C9 C14 114.03(15)
C15 C9 C14 108.57(16)
C10 C9 C14 108.62(17)
C11 C10 C9 109.65(17)
C11 C10 H10A 109.7
C9 C10 H10A 109.7
C11 C10 H10B 109.7
C9 C10 H10B 109.7
H10A C10 H10B 108.2
C18 C11 C12 109.5(2)
C18 C11 C10 108.9(2)
C12 C11 C10 110.4(2)
C18 C11 H11 109.4
C12 C11 H11 109.4
C10 C11 H11 109.4
C13 C12 C11 109.5(2)
C13 C12 H12A 109.8
C11 C12 H12A 109.8
C13 C12 H12B 109.8
C11 C12 H12B 109.8
H12A C12 H12B 108.2
C17 C13 C12 110.9(2)
C17 C13 C14 109.09(17)
C12 C13 C14 109.23(19)
C17 C13 H13 109.2
C12 C13 H13 109.2
C14 C13 H13 109.2
C13 C14 C9 109.91(16)
C13 C14 H14A 109.7
C9 C14 H14A 109.7
C13 C14 H14B 109.7
C9 C14 H14B 109.7
H14A C14 H14B 108.2
C9 C15 C16 109.42(18)
C9 C15 H15A 109.8
C16 C15 H15A 109.8
C9 C15 H15B 109.8
C16 C15 H15B 109.8
H15A C15 H15B 108.2
C17 C16 C18 110.1(2)
C17 C16 C15 109.17(19)
C18 C16 C15 109.3(2)
C17 C16 H16 109.4
C18 C16 H16 109.4
C15 C16 H16 109.4
C13 C17 C16 109.20(19)
C13 C17 H17A 109.8
C16 C17 H17A 109.8
C13 C17 H17B 109.8
C16 C17 H17B 109.8
H17A C17 H17B 108.3
C11 C18 C16 109.77(19)
C11 C18 H18A 109.7
C16 C18 H18A 109.7
C11 C18 H18B 109.7
C16 C18 H18B 109.7
H18A C18 H18B 108.2

loop_
_geom_bond_atom_site_label_1
_geom_bond_atom_site_label_2
_geom_bond_distance
S1 C7 1.675(2)
F1 C2 1.346(2)
F2 C6 1.349(2)
O1 C4 1.362(2)
O1 H1O 0.87(3)
O2 C8 1.211(2)
N1 C7 1.325(3)
N1 C1 1.425(2)
N1 H1 0.79(2)
N2 C7 1.377(2)
N2 C8 1.377(3)
N2 H2 0.83(2)
C1 C6 1.376(3)
C1 C2 1.380(3)
C2 C3 1.369(3)
C3 C4 1.382(3)
C3 H3 0.9300
C4 C5 1.382(3)
C5 C6 1.373(3)
C5 H5 0.9300
C8 C9 1.523(2)
C9 C15 1.531(3)
C9 C10 1.538(3)
C9 C14 1.538(3)
C10 C11 1.529(3)
C10 H10A 0.9700
C10 H10B 0.9700
C11 C18 1.512(4)
C11 C12 1.517(4)
C11 H11 0.9800
C12 C13 1.514(3)
C12 H12A 0.9700
C12 H12B 0.9700
C13 C17 1.510(3)
C13 C14 1.534(3)
C13 H13 0.9800
C14 H14A 0.9700
C14 H14B 0.9700
C15 C16 1.535(3)
C15 H15A 0.9700
C15 H15B 0.9700
C16 C17 1.519(3)
C16 C18 1.531(4)
C16 H16 0.9800
C17 H17A 0.9700
C17 H17B 0.9700
C18 H18A 0.9700
C18 H18B 0.9700

loop_
_geom_hbond_atom_site_label_D
_geom_hbond_atom_site_label_H
_geom_hbond_atom_site_label_A
_geom_hbond_site_symmetry_A
_geom_hbond_distance_DH
_geom_hbond_distance_HA
_geom_hbond_distance_DA
_geom_hbond_angle_DHA
N1 H1 O2 . 0.79(2) 2.09(2) 2.692(2) 133(2)
N1 H1 O2 2_766 0.79(2) 2.52(2) 3.185(3) 142(2)
O1 H1O S1 2_757 0.87(3) 2.36(3) 3.212(2) 169(3)
C14 H14A S1 2_756 0.97 2.84 3.761(2) 159
C14 H14B F1 1_455 0.97 2.45 3.354(3) 155
